data_7113284
loop_
_publ_author_name
'Xu, Zheng-Hu'
'Zhu, Sha-Na'
'Sun, Xiu-Li'
'Tang, Yong'
'Dai, Li-Xin'

_publ_section_title
;
 Sidearm effects in the enantioselective cyclopropanation of alkenes with
 aryldiazoacetates catalyzed by trisoxazoline/Cu(I)
;
_journal_coden_ASTM CHCOFS
_journal_issue 19
_journal_name_full
;
 Chemical Communications (Cambridge, United Kingdom)
;
_journal_page_first 1960
_journal_page_last 1962
_journal_paper_doi 10.1039/b617967c
_journal_year 2007
_chemical_formula_sum 'C15 H17 Br O3'
_chemical_formula_weight 325.20
_space_group_IT_number 148
_symmetry_cell_setting rhombohedral
_symmetry_space_group_name_Hall '-R 3'
_symmetry_space_group_name_H-M 'R -3 :H'
_atom_sites_solution_hydrogens geom
_atom_sites_solution_primary direct
_atom_sites_solution_secondary difmap
_audit_creation_method SHELXL-97
_cell_angle_alpha 90.00
_cell_angle_beta 90.00
_cell_angle_gamma 120.00
_cell_formula_units_Z 18
_cell_length_a 34.229(2)
_cell_length_b 34.229(2)
_cell_length_c 6.4878(6)
_cell_measurement_temperature 293(2)
_cell_volume 6582.9(8)
_computing_structure_refinement 'SHELXL-97 (Sheldrick, 1997)'
_computing_structure_solution 'SHELXS-97 (Sheldrick, 1990)'
_diffrn_ambient_temperature 293(2)
_diffrn_measured_fraction_theta_full 0.999
_diffrn_measured_fraction_theta_max 0.999
_diffrn_measurement_device_type 'CCD area detector'
_diffrn_measurement_method 'phi and omega scans'
_diffrn_radiation_monochromator graphite
_diffrn_radiation_source 'fine-focus sealed tube'
_diffrn_radiation_type MoK\a
_diffrn_radiation_wavelength 0.71073
_diffrn_reflns_av_R_equivalents 0.0800
_diffrn_reflns_av_sigmaI/netI 0.0564
_diffrn_reflns_limit_h_max 40
_diffrn_reflns_limit_h_min -40
_diffrn_reflns_limit_k_max 40
_diffrn_reflns_limit_k_min -36
_diffrn_reflns_limit_l_max 7
_diffrn_reflns_limit_l_min -7
_diffrn_reflns_number 11189
_diffrn_reflns_theta_full 25.03
_diffrn_reflns_theta_max 25.03
_diffrn_reflns_theta_min 2.06
_exptl_absorpt_coefficient_mu 2.811
_exptl_absorpt_correction_T_max 1.0000
_exptl_absorpt_correction_T_min 0.6799
_exptl_absorpt_correction_type empirical
_exptl_crystal_colour colorless
_exptl_crystal_density_diffrn 1.477
_exptl_crystal_density_method 'not measured'
_exptl_crystal_description Prism
_exptl_crystal_F_000 2988
_exptl_crystal_size_max 0.50
_exptl_crystal_size_mid 0.45
_exptl_crystal_size_min 0.43
_refine_diff_density_max 0.367
_refine_diff_density_min -0.569
_refine_diff_density_rms 0.087
_refine_ls_extinction_method none
_refine_ls_goodness_of_fit_ref 1.134
_refine_ls_hydrogen_treatment riding
_refine_ls_matrix_type full
_refine_ls_number_parameters 182
_refine_ls_number_reflns 2594
_refine_ls_number_restraints 3
_refine_ls_restrained_S_all 1.134
_refine_ls_R_factor_all 0.0978
_refine_ls_R_factor_gt 0.0782
_refine_ls_shift/su_max 0.002
_refine_ls_shift/su_mean 0.000
_refine_ls_structure_factor_coef Fsqd
_refine_ls_weighting_details 'calc w=1/[\s^2^(Fo^2^)+(0.0258P)^2^+99.9235P] where P=(Fo^2^+2Fc^2^)/3'
_refine_ls_weighting_scheme calc
_refine_ls_wR_factor_gt 0.1774
_refine_ls_wR_factor_ref 0.1826
_reflns_number_gt 1887
_reflns_number_total 2594
_reflns_threshold_expression >2sigma(I)
_cod_duplicate_entry 7101889
_cod_data_source_file b617967c.txt
_cod_data_source_block 9
_cod_depositor_comments
;
The following automatic conversions were performed:

'_symmetry_cell_setting' value 'Rhombohedral' changed to
'rhombohedral' according to
/usr/data/users/saulius/automatic-downloads/retrospective/RSC/lib/dictionaries/cif_core.dic
dictionary named 'cif_core.dic' version 2.4.2 from 2011-04-26.

Automatic conversion script
Id: cif_fix_values 2281 2013-09-26 08:29:07Z andrius 
;
_cod_original_cell_volume 6583.1(9)
_cod_original_sg_symbol_H-M R-3
_cod_database_code 7113284

loop_
_symmetry_equiv_pos_as_xyz
'x, y, z'
'-y, x-y, z'
'-x+y, -x, z'
'x+2/3, y+1/3, z+1/3'
'-y+2/3, x-y+1/3, z+1/3'
'-x+y+2/3, -x+1/3, z+1/3'
'x+1/3, y+2/3, z+2/3'
'-y+1/3, x-y+2/3, z+2/3'
'-x+y+1/3, -x+2/3, z+2/3'
'-x, -y, -z'
'y, -x+y, -z'
'x-y, x, -z'
'-x+2/3, -y+1/3, -z+1/3'
'y+2/3, -x+y+1/3, -z+1/3'
'x-y+2/3, x+1/3, -z+1/3'
'-x+1/3, -y+2/3, -z+2/3'
'y+1/3, -x+y+2/3, -z+2/3'
'x-y+1/3, x+2/3, -z+2/3'

loop_
_atom_site_label
_atom_site_type_symbol
_atom_site_fract_x
_atom_site_fract_y
_atom_site_fract_z
_atom_site_U_iso_or_equiv
_atom_site_adp_type
_atom_site_occupancy
_atom_site_symmetry_multiplicity
_atom_site_calc_flag
_atom_site_refinement_flags
_atom_site_disorder_assembly
_atom_site_disorder_group
Br Br 0.65918(3) 0.04862(3) 0.42698(16) 0.0789(4) Uani 1 1 d . B .
O1 O 0.4872(2) 0.0438(2) 0.9478(11) 0.094(2) Uani 1 1 d . . .
O2 O 0.5659(2) 0.1812(3) 1.1370(12) 0.110(3) Uani 1 1 d . . .
O3 O 0.62546(19) 0.1774(2) 1.0328(9) 0.0734(17) Uani 1 1 d . . .
C1 C 0.5082(3) 0.0922(3) 0.9793(12) 0.062(2) Uani 1 1 d . B .
H1 H 0.5008 0.1010 1.1112 0.075 Uiso 1 1 calc R . .
C2 C 0.5560(2) 0.1250(2) 0.8992(10) 0.0487(17) Uani 1 1 d . . .
C3 C 0.5132(3) 0.1220(3) 0.8070(13) 0.059(2) Uani 1 1 d . B .
H3 H 0.5087 0.1472 0.8435 0.071 Uiso 1 1 calc R . .
C4 C 0.4974(3) 0.1037(2) 0.6046(11) 0.0513(18) Uani 1 1 d D . .
H4A H 0.4779 0.1147 0.5552 0.062 Uiso 1 1 calc R B .
H4B H 0.5231 0.1152 0.5126 0.062 Uiso 1 1 calc R . .
C5 C 0.4738(5) 0.0565(3) 0.5926(17) 0.132(5) Uani 1 1 d D B .
H5A H 0.4473 0.0477 0.5079 0.158 Uiso 0.50 1 calc PR A 1
H5B H 0.4928 0.0476 0.5194 0.158 Uiso 0.50 1 calc PR A 1
H5A' H 0.4422 0.0478 0.5825 0.158 Uiso 0.50 1 calc PR A 2
H5B' H 0.4819 0.0493 0.4606 0.158 Uiso 0.50 1 calc PR A 2
C6 C 0.4596(13) 0.0315(8) 0.773(3) 0.098(12) Uani 0.50 1 d PD B 1
H6A H 0.4520 0.0009 0.7386 0.117 Uiso 0.50 1 calc PR B 1
H6B H 0.4318 0.0303 0.8145 0.117 Uiso 0.50 1 calc PR B 1
C6' C 0.4756(18) 0.0269(12) 0.733(4) 0.15(2) Uani 0.50 1 d PD B 2
H6'1 H 0.4978 0.0192 0.6850 0.180 Uiso 0.50 1 calc PR B 2
H6'2 H 0.4466 -0.0006 0.7340 0.180 Uiso 0.50 1 calc PR B 2
C7 C 0.5816(3) 0.1633(3) 1.0349(12) 0.064(2) Uani 1 1 d . B .
C8 C 0.6540(4) 0.2157(4) 1.1607(16) 0.091(3) Uani 1 1 d . . .
H8A H 0.6367 0.2159 1.2788 0.109 Uiso 1 1 calc R . .
H8B H 0.6788 0.2123 1.2117 0.109 Uiso 1 1 calc R . .
C9 C 0.6719(5) 0.2578(4) 1.056(2) 0.149(6) Uani 1 1 d . . .
H9A H 0.6845 0.2560 0.9264 0.223 Uiso 1 1 calc R . .
H9B H 0.6950 0.2812 1.1388 0.223 Uiso 1 1 calc R . .
H9C H 0.6482 0.2646 1.0320 0.223 Uiso 1 1 calc R . .
C10 C 0.5812(2) 0.1066(2) 0.7813(11) 0.0451(16) Uani 1 1 d . B .
C11 C 0.5978(2) 0.1218(2) 0.5876(11) 0.0516(18) Uani 1 1 d . . .
H11 H 0.5932 0.1436 0.5258 0.062 Uiso 1 1 calc R B .
C12 C 0.6216(3) 0.1048(3) 0.4825(12) 0.0565(19) Uani 1 1 d . B .
H12 H 0.6329 0.1153 0.3512 0.068 Uiso 1 1 calc R . .
C13 C 0.6283(2) 0.0728(2) 0.5737(12) 0.0510(18) Uani 1 1 d . . .
C14 C 0.6134(3) 0.0585(3) 0.7684(13) 0.060(2) Uani 1 1 d . B .
H14 H 0.6193 0.0376 0.8316 0.072 Uiso 1 1 calc R . .
C15 C 0.5899(3) 0.0750(3) 0.8712(12) 0.061(2) Uani 1 1 d . . .
H15 H 0.5795 0.0649 1.0040 0.073 Uiso 1 1 calc R B .

loop_
_atom_site_aniso_label
_atom_site_aniso_U_11
_atom_site_aniso_U_22
_atom_site_aniso_U_33
_atom_site_aniso_U_23
_atom_site_aniso_U_13
_atom_site_aniso_U_12
Br 0.0693(6) 0.0763(7) 0.1009(8) -0.0036(5) 0.0237(5) 0.0438(5)
O1 0.094(5) 0.074(4) 0.097(5) 0.026(4) 0.006(4) 0.029(4)
O2 0.098(5) 0.128(6) 0.114(6) -0.068(5) -0.002(4) 0.063(5)
O3 0.061(4) 0.086(4) 0.071(4) -0.031(3) -0.016(3) 0.034(3)
C1 0.053(5) 0.077(6) 0.055(5) 0.003(4) 0.007(4) 0.031(4)
C2 0.054(4) 0.057(4) 0.040(4) 0.001(3) 0.005(3) 0.032(4)
C3 0.057(5) 0.061(5) 0.072(6) 0.001(4) 0.006(4) 0.039(4)
C4 0.062(5) 0.060(5) 0.045(4) 0.006(4) -0.008(4) 0.041(4)
C5 0.116(10) 0.126(11) 0.075(8) -0.007(8) -0.023(7) 0.001(9)
C6 0.13(2) 0.025(10) 0.11(2) -0.001(13) -0.061(17) 0.019(13)
C6' 0.28(6) 0.11(2) 0.13(3) -0.07(2) -0.10(3) 0.14(3)
C7 0.070(6) 0.082(6) 0.048(5) -0.007(4) 0.001(4) 0.045(5)
C8 0.086(7) 0.099(8) 0.080(7) -0.040(6) -0.023(6) 0.041(6)
C9 0.149(13) 0.098(10) 0.115(10) -0.017(8) -0.039(9) -0.001(9)
C10 0.041(4) 0.046(4) 0.046(4) -0.004(3) -0.001(3) 0.020(3)
C11 0.048(4) 0.048(4) 0.058(5) 0.011(3) 0.009(3) 0.023(3)
C12 0.063(5) 0.063(5) 0.047(4) 0.010(4) 0.015(4) 0.034(4)
C13 0.044(4) 0.043(4) 0.063(5) -0.001(3) 0.007(4) 0.019(3)
C14 0.067(5) 0.060(5) 0.067(5) 0.013(4) 0.009(4) 0.042(4)
C15 0.069(5) 0.082(6) 0.044(4) 0.016(4) 0.010(4) 0.047(5)

loop_
_atom_type_symbol
_atom_type_description
_atom_type_scat_dispersion_real
_atom_type_scat_dispersion_imag
_atom_type_scat_source
C C 0.0033 0.0016 'International Tables Vol C Tables 4.2.6.8 and 6.1.1.4'
H H 0.0000 0.0000 'International Tables Vol C Tables 4.2.6.8 and 6.1.1.4'
O O 0.0106 0.0060 'International Tables Vol C Tables 4.2.6.8 and 6.1.1.4'
Br Br -0.2901 2.4595 'International Tables Vol C Tables 4.2.6.8 and 6.1.1.4'

loop_
_geom_angle_atom_site_label_1
_geom_angle_atom_site_label_2
_geom_angle_atom_site_label_3
_geom_angle
C6 O1 C6' 28(3)
C6 O1 C1 109.4(11)
C6' O1 C1 117.4(12)
C7 O3 C8 117.0(7)
O1 C1 C3 120.3(7)
O1 C1 C2 121.4(7)
C3 C1 C2 61.5(5)
C7 C2 C10 118.1(6)
C7 C2 C3 114.9(6)
C10 C2 C3 120.0(6)
C7 C2 C1 113.2(6)
C10 C2 C1 119.4(6)
C3 C2 C1 56.8(5)
C4 C3 C1 120.5(7)
C4 C3 C2 121.6(6)
C1 C3 C2 61.8(5)
C5 C4 C3 115.3(7)
C6' C5 C6 29(3)
C6' C5 C4 127(2)
C6 C5 C4 119.1(14)
C5 C6 O1 122(2)
C5 C6' O1 116(2)
O2 C7 O3 122.4(8)
O2 C7 C2 125.0(8)
O3 C7 C2 112.6(7)
C9 C8 O3 113.4(9)
C11 C10 C15 118.2(7)
C11 C10 C2 121.5(6)
C15 C10 C2 120.2(6)
C10 C11 C12 120.6(7)
C13 C12 C11 119.4(7)
C14 C13 C12 120.8(7)
C14 C13 Br 120.0(6)
C12 C13 Br 119.2(6)
C13 C14 C15 119.7(7)
C14 C15 C10 121.2(7)

loop_
_geom_bond_atom_site_label_1
_geom_bond_atom_site_label_2
_geom_bond_distance
Br C13 1.895(7)
O1 C6 1.40(3)
O1 C6' 1.49(3)
O1 C1 1.454(10)
O2 C7 1.196(9)
O3 C7 1.327(10)
O3 C8 1.442(10)
C1 C3 1.462(11)
C1 C2 1.540(10)
C2 C7 1.455(11)
C2 C10 1.506(9)
C2 C3 1.536(10)
C3 C4 1.439(10)
C4 C5 1.400(10)
C5 C6' 1.388(12)
C5 C6 1.390(11)
C8 C9 1.426(15)
C10 C11 1.370(10)
C10 C15 1.384(10)
C11 C12 1.392(10)
C12 C13 1.360(10)
C13 C14 1.358(10)
C14 C15 1.368(10)

loop_
_geom_torsion_atom_site_label_1
_geom_torsion_atom_site_label_2
_geom_torsion_atom_site_label_3
_geom_torsion_atom_site_label_4
_geom_torsion
C6 O1 C1 C3 -23.0(19)
C6' O1 C1 C3 6(2)
C6 O1 C1 C2 -96.1(18)
C6' O1 C1 C2 -67(2)
O1 C1 C2 C7 -144.6(7)
C3 C1 C2 C7 105.4(7)
O1 C1 C2 C10 1.5(11)
C3 C1 C2 C10 -108.5(7)
O1 C1 C2 C3 109.9(8)
O1 C1 C3 C4 0.3(11)
C2 C1 C3 C4 112.0(8)
O1 C1 C3 C2 -111.7(8)
C7 C2 C3 C4 147.3(7)
C10 C2 C3 C4 -2.9(11)
C1 C2 C3 C4 -110.2(9)
C7 C2 C3 C1 -102.4(7)
C10 C2 C3 C1 107.4(8)
C1 C3 C4 C5 5.6(13)
C2 C3 C4 C5 79.2(12)
C3 C4 C5 C6' -21(3)
C3 C4 C5 C6 13(3)
C6' C5 C6 O1 73(7)
C4 C5 C6 O1 -41(4)
C6' O1 C6 C5 -68(4)
C1 O1 C6 C5 44(4)
C6 C5 C6' O1 -58(4)
C4 C5 C6' O1 27(5)
C6 O1 C6' C5 62(2)
C1 O1 C6' C5 -18(5)
C8 O3 C7 O2 0.1(13)
C8 O3 C7 C2 179.4(8)
C10 C2 C7 O2 180.0(9)
C3 C2 C7 O2 29.2(12)
C1 C2 C7 O2 -33.5(12)
C10 C2 C7 O3 0.8(10)
C3 C2 C7 O3 -150.0(7)
C1 C2 C7 O3 147.3(7)
C7 O3 C8 C9 -92.0(13)
C7 C2 C10 C11 -91.3(9)
C3 C2 C10 C11 57.9(10)
C1 C2 C10 C11 124.3(8)
C7 C2 C10 C15 85.8(9)
C3 C2 C10 C15 -125.0(8)
C1 C2 C10 C15 -58.7(9)
C15 C10 C11 C12 1.9(11)
C2 C10 C11 C12 179.0(7)
C10 C11 C12 C13 0.1(12)
C11 C12 C13 C14 -2.5(12)
C11 C12 C13 Br 178.2(6)
C12 C13 C14 C15 2.8(12)
Br C13 C14 C15 -177.9(6)
C13 C14 C15 C10 -0.7(13)
C11 C10 C15 C14 -1.6(12)
C2 C10 C15 C14 -178.7(7)
